data_4310427
loop_
_publ_author_name
'V. R. Pedireddi'
'Sunil Varughese'

_publ_section_title
;
 Solvent-Dependent Coordination Polymers: Cobalt Complexes of
 3,5-Dinitrobenzoic Acid and 3,5-Dinitro-4-methylbenzoic Acid with
 4,4'-Bipyrdine
;
_journal_name_full 'Inorganic Chemistry'
_journal_page_first 450
_journal_page_last 457
_journal_paper_doi 10.1021/ic0349499
_journal_volume 43
_journal_year 2004
_chemical_formula_moiety 2(C8H5N2O6):(C10H8N2):Co
_chemical_formula_sum 'C26 H18 Co N6 O12'
_chemical_formula_weight 665.39
_chemical_name_common
;
 Cobalt complex of 3,5-Dinitrotoluic acid and 4,4'-Bipyridine
;
_chemical_name_systematic ?
_space_group_IT_number 15
_symmetry_cell_setting monoclinic
_symmetry_space_group_name_Hall '-C 2yc'
_symmetry_space_group_name_H-M 'C 1 2/c 1'
_atom_sites_solution_hydrogens geom
_atom_sites_solution_primary direct
_atom_sites_solution_secondary difmap
_audit_creation_method SHELXL-97
_cell_angle_alpha 90.00
_cell_angle_beta 108.68(3)
_cell_angle_gamma 90.00
_cell_formula_units_Z 8
_cell_length_a 17.675(6)
_cell_length_b 18.709(4)
_cell_length_c 21.044(6)
_cell_measurement_temperature 293(2)
_cell_volume 6592(3)
_computing_cell_refinement SMART
_computing_data_collection SMART
_computing_data_reduction SAINTPLUS
_computing_structure_refinement 'SHELXTL (Sheldrick, 1997)'
_computing_structure_solution 'SHELXTL (Sheldrick, 1990)'
_diffrn_ambient_temperature 293(2)
_diffrn_measured_fraction_theta_full 0.656
_diffrn_measured_fraction_theta_max 0.656
_diffrn_measurement_device_type 'Bruker, APEX CCD area detector'
_diffrn_radiation_monochromator graphite
_diffrn_radiation_source 'fine-focus sealed tube'
_diffrn_radiation_type MoK\a
_diffrn_radiation_wavelength 0.71073
_diffrn_reflns_av_R_equivalents 0.0611
_diffrn_reflns_av_sigmaI/netI 0.0567
_diffrn_reflns_limit_h_max 1
_diffrn_reflns_limit_h_min -19
_diffrn_reflns_limit_k_max 18
_diffrn_reflns_limit_k_min -20
_diffrn_reflns_limit_l_max 21
_diffrn_reflns_limit_l_min -10
_diffrn_reflns_number 5005
_diffrn_reflns_theta_full 23.18
_diffrn_reflns_theta_max 23.18
_diffrn_reflns_theta_min 1.63
_exptl_absorpt_coefficient_mu 0.586
_exptl_crystal_colour 'pale pink'
_exptl_crystal_density_diffrn 1.341
_exptl_crystal_density_method 'not measured'
_exptl_crystal_description needles
_exptl_crystal_F_000 2712
_exptl_crystal_size_max 0.35
_exptl_crystal_size_mid 0.25
_exptl_crystal_size_min 0.20
_refine_diff_density_max 1.251
_refine_diff_density_min -0.623
_refine_diff_density_rms 0.194
_refine_ls_extinction_method none
_refine_ls_goodness_of_fit_ref 1.338
_refine_ls_hydrogen_treatment mixed
_refine_ls_matrix_type full
_refine_ls_number_parameters 420
_refine_ls_number_reflns 3085
_refine_ls_number_restraints 0
_refine_ls_restrained_S_all 1.338
_refine_ls_R_factor_all 0.1294
_refine_ls_R_factor_gt 0.0992
_refine_ls_shift/su_max 0.027
_refine_ls_shift/su_mean 0.003
_refine_ls_structure_factor_coef Fsqd
_refine_ls_weighting_details 'calc w=1/[\s^2^(Fo^2^)+(0.1493P)^2^+43.8572P] where P=(Fo^2^+2Fc^2^)/3'
_refine_ls_weighting_scheme calc
_refine_ls_wR_factor_gt 0.2822
_refine_ls_wR_factor_ref 0.3224
_reflns_number_gt 2318
_reflns_number_total 3085
_reflns_threshold_expression >2sigma(I)
_cod_data_source_file ic0349499si20030808_105644_3.cif
_cod_data_source_block 2a
_cod_depositor_comments
;
The following automatic conversions were performed:
'_symmetry_cell_setting' value 'Monoclinic' changed to 'monoclinic'
according to '/home/saulius/struct/CIF-dictionaries/cif_core.dic'
dictionary named 'cif_core.dic' version 2.4.1 from 2010-06-29.

Automatic conversion script
Id: cif_fix_enum 1527 2010-12-29 10:47:43Z saulius 
;
_cod_database_code 4310427

loop_
_symmetry_equiv_pos_as_xyz
'x, y, z'
'-x, y, -z+1/2'
'x+1/2, y+1/2, z'
'-x+1/2, y+1/2, -z+1/2'
'-x, -y, -z'
'x, -y, z-1/2'
'-x+1/2, -y+1/2, -z'
'x+1/2, -y+1/2, z-1/2'

loop_
_atom_site_label
_atom_site_type_symbol
_atom_site_fract_x
_atom_site_fract_y
_atom_site_fract_z
_atom_site_U_iso_or_equiv
_atom_site_adp_type
_atom_site_occupancy
_atom_site_symmetry_multiplicity
_atom_site_calc_flag
_atom_site_refinement_flags
_atom_site_disorder_assembly
_atom_site_disorder_group
Co1A Co 0.15817(7) 0.25344(8) 0.54105(8) 0.0356(6) Uani 1 1 d . . .
O15A O 0.2196(4) 0.1764(4) 0.5095(4) 0.047(2) Uani 1 1 d . . .
O26A O 0.0999(4) 0.1710(5) 0.5858(4) 0.054(2) Uani 1 1 d . . .
O25A O 0.0652(5) 0.2853(5) 0.5856(4) 0.053(2) Uani 1 1 d . . .
C23A C -0.0037(6) 0.1967(7) 0.6315(6) 0.046(3) Uani 1 1 d . . .
C12A C 0.2855(7) -0.0042(7) 0.4919(6) 0.046(3) Uani 1 1 d . . .
H12A H 0.3288 0.0049 0.4771 0.056 Uiso 1 1 calc R . .
C17A C 0.2629(5) 0.1292(7) 0.4982(5) 0.032(3) Uani 1 1 d . . .
C13A C 0.2431(6) 0.0534(7) 0.5095(6) 0.042(3) Uani 1 1 d . . .
C22A C -0.0222(7) 0.1273(8) 0.6378(6) 0.059(4) Uani 1 1 d . . .
H22A H 0.0025 0.0918 0.6206 0.071 Uiso 1 1 calc R . .
C14A C 0.1802(7) 0.0374(7) 0.5339(6) 0.044(3) Uani 1 1 d . . .
H14A H 0.1517 0.0737 0.5461 0.053 Uiso 1 1 calc R . .
N12A N 0.0923(9) -0.0475(8) 0.5637(9) 0.085(5) Uani 1 1 d . . .
C21A C -0.0775(8) 0.1078(9) 0.6697(8) 0.070(5) Uani 1 1 d . . .
C25A C -0.1049(8) 0.2305(12) 0.6822(7) 0.077(6) Uani 1 1 d . . .
C27A C 0.0575(6) 0.2206(9) 0.5985(6) 0.050(4) Uani 1 1 d . . .
N22A N -0.1435(12) 0.2878(11) 0.7063(10) 0.099(6) Uani 1 1 d . . .
C15A C 0.1609(7) -0.0345(8) 0.5395(7) 0.058(4) Uani 1 1 d . . .
N11A N 0.3086(11) -0.1295(9) 0.4776(11) 0.100(5) Uani 1 1 d . . .
O14A O 0.0976(8) -0.0256(8) 0.6198(8) 0.118(5) Uani 1 1 d . . .
C11A C 0.2608(8) -0.0749(8) 0.4972(7) 0.058(4) Uani 1 1 d . . .
C16A C 0.1986(8) -0.0913(8) 0.5220(7) 0.056(4) Uani 1 1 d . . .
O13A O 0.0330(8) -0.0799(9) 0.5262(7) 0.136(6) Uani 1 1 d . . .
C24A C -0.0472(7) 0.2532(8) 0.6529(7) 0.057(4) Uani 1 1 d . . .
H24A H -0.0376 0.3013 0.6475 0.068 Uiso 1 1 calc R . .
N23A N -0.0899(10) 0.0348(11) 0.6790(9) 0.111(6) Uani 1 1 d . . .
O11A O 0.2840(15) -0.1583(13) 0.4307(10) 0.227(14) Uani 1 1 d . . .
O24A O -0.0908(16) 0.0110(11) 0.7319(9) 0.235(12) Uani 1 1 d . . .
C18A C 0.1730(10) -0.1680(9) 0.5270(10) 0.108(7) Uani 1 1 d . . .
H18A H 0.1290 -0.1686 0.5444 0.161 Uiso 1 1 calc R . .
H18B H 0.2168 -0.1944 0.5565 0.161 Uiso 1 1 calc R . .
H18C H 0.1569 -0.1895 0.4833 0.161 Uiso 1 1 calc R . .
O12A O 0.3646(13) -0.1464(13) 0.5092(14) 0.275(18) Uani 1 1 d . . .
O23A O -0.1002(9) -0.0047(10) 0.6324(9) 0.137(6) Uani 1 1 d . . .
C26A C -0.1210(9) 0.1607(11) 0.6939(8) 0.081(6) Uani 1 1 d . . .
C28A C -0.1854(10) 0.1401(13) 0.7250(9) 0.132(9) Uani 1 1 d . . .
H28A H -0.2075 0.1825 0.7376 0.198 Uiso 1 1 calc R . .
H28B H -0.1621 0.1110 0.7640 0.198 Uiso 1 1 calc R . .
H28C H -0.2269 0.1137 0.6928 0.198 Uiso 1 1 calc R . .
O2AA O 0.3231(4) 0.1405(4) 0.4787(4) 0.045(2) Uani 1 1 d . . .
N31B N 0.2551(5) 0.2591(5) 0.6346(5) 0.043(3) Uani 1 1 d . . .
C36C C 0.3789(6) 0.2603(6) 0.7572(7) 0.038(3) Uani 1 1 d . . .
C37B C 0.4421(7) 0.2591(6) 0.8229(7) 0.043(3) Uani 1 1 d . . .
C33B C 0.3385(7) 0.3228(7) 0.7299(7) 0.050(3) Uani 1 1 d . . .
H33A H 0.3522 0.3660 0.7526 0.060 Uiso 1 1 calc R . .
C39B C 0.4549(8) 0.2005(7) 0.8657(8) 0.061(4) Uani 1 1 d . . .
H39A H 0.4220 0.1606 0.8536 0.073 Uiso 1 1 calc R . .
C35B C 0.3559(8) 0.1979(8) 0.7198(8) 0.056(4) Uani 1 1 d . . .
H35A H 0.3817 0.1550 0.7357 0.068 Uiso 1 1 calc R . .
C36D C 0.2960(8) 0.1996(7) 0.6602(7) 0.054(4) Uani 1 1 d . . .
H36A H 0.2827 0.1573 0.6359 0.065 Uiso 1 1 calc R . .
C38B C 0.4941(7) 0.3169(7) 0.8452(7) 0.047(3) Uani 1 1 d . . .
H38A H 0.4892 0.3582 0.8196 0.057 Uiso 1 1 calc R . .
C32B C 0.2781(7) 0.3205(8) 0.6692(7) 0.055(4) Uani 1 1 d . . .
H32A H 0.2523 0.3627 0.6513 0.066 Uiso 1 1 calc R . .
N41A N 0.5641(5) 0.2542(5) 0.9456(5) 0.046(3) Uani 1 1 d . . .
C42A C 0.5136(7) 0.2011(8) 0.9236(7) 0.063(4) Uani 1 1 d . . .
H42A H 0.5196 0.1610 0.9509 0.076 Uiso 1 1 calc R . .
C41A C 0.5531(7) 0.3105(7) 0.9068(7) 0.048(3) Uani 1 1 d . . .
H41B H 0.5875 0.3490 0.9216 0.057 Uiso 1 1 calc R . .
O22A O -0.206(3) 0.285(3) 0.704(4) 0.23(3) Uani 0.446(13) 1 d P . .
O22B O -0.146(2) 0.290(2) 0.7608(17) 0.106(14) Uani 0.446(13) 1 d P . .
O21A O -0.096(3) 0.331(3) 0.750(3) 0.19(3) Uani 0.446(13) 1 d P . .
O21B O -0.1715(16) 0.3341(15) 0.6658(14) 0.190(11) Uiso 0.89(3) 1 d P . .

loop_
_atom_site_aniso_label
_atom_site_aniso_U_11
_atom_site_aniso_U_22
_atom_site_aniso_U_33
_atom_site_aniso_U_23
_atom_site_aniso_U_13
_atom_site_aniso_U_12
Co1A 0.0353(9) 0.0393(11) 0.0311(14) 0.0009(7) 0.0092(9) -0.0011(6)
O15A 0.058(4) 0.028(5) 0.058(6) 0.007(4) 0.024(5) 0.001(4)
O26A 0.058(5) 0.052(6) 0.062(7) -0.004(5) 0.034(5) -0.010(4)
O25A 0.060(5) 0.048(6) 0.057(7) 0.003(5) 0.025(5) 0.002(4)
C23A 0.050(6) 0.055(10) 0.034(9) -0.009(7) 0.016(7) -0.012(6)
C12A 0.055(6) 0.035(8) 0.043(9) -0.002(6) 0.007(7) 0.007(5)
C17A 0.033(6) 0.036(8) 0.019(8) 0.007(6) -0.005(6) -0.002(5)
C13A 0.043(6) 0.054(10) 0.022(9) -0.007(6) -0.001(6) -0.010(5)
C22A 0.058(7) 0.086(12) 0.036(10) -0.017(7) 0.020(7) -0.018(7)
C14A 0.062(7) 0.038(8) 0.035(9) 0.005(6) 0.019(7) 0.001(5)
N12A 0.097(10) 0.067(11) 0.095(14) 0.017(9) 0.038(11) -0.019(8)
C21A 0.084(9) 0.069(12) 0.068(12) -0.014(9) 0.039(9) -0.026(8)
C25A 0.053(8) 0.148(19) 0.038(12) 0.002(10) 0.024(9) 0.023(9)
C27A 0.036(6) 0.082(12) 0.030(10) -0.008(8) 0.008(7) 0.002(6)
N22A 0.100(13) 0.136(18) 0.076(16) 0.005(12) 0.047(12) 0.026(12)
C15A 0.063(8) 0.046(10) 0.061(11) 0.002(7) 0.015(8) -0.017(6)
N11A 0.108(12) 0.064(13) 0.098(18) -0.026(11) -0.008(12) 0.019(9)
O14A 0.133(11) 0.125(12) 0.121(12) -0.012(9) 0.075(11) -0.037(9)
C11A 0.080(9) 0.025(10) 0.052(12) -0.007(7) -0.002(9) 0.015(6)
C16A 0.076(8) 0.022(9) 0.055(11) 0.000(7) 0.001(8) -0.006(6)
O13A 0.115(9) 0.165(15) 0.126(13) 0.002(11) 0.035(9) -0.079(10)
C24A 0.046(7) 0.073(11) 0.046(12) 0.004(7) 0.006(8) 0.003(6)
N23A 0.125(12) 0.139(18) 0.080(15) -0.013(11) 0.048(12) -0.078(12)
O11A 0.30(3) 0.23(3) 0.101(16) -0.044(15) 0.004(17) 0.18(2)
O24A 0.41(3) 0.21(2) 0.138(15) -0.007(15) 0.16(2) -0.15(2)
C18A 0.114(13) 0.047(12) 0.13(2) 0.010(12) -0.001(13) -0.017(8)
O12A 0.191(18) 0.23(3) 0.30(3) -0.17(2) -0.07(2) 0.130(19)
O23A 0.155(12) 0.131(16) 0.115(16) -0.009(11) 0.027(12) -0.055(10)
C26A 0.072(9) 0.129(17) 0.045(11) 0.008(10) 0.024(9) -0.031(10)
C28A 0.093(12) 0.23(3) 0.094(16) -0.027(15) 0.061(12) -0.058(14)
O2AA 0.045(4) 0.036(5) 0.052(6) 0.006(4) 0.013(4) 0.001(3)
N31B 0.045(5) 0.053(8) 0.030(8) 0.008(6) 0.010(6) 0.000(5)
C36C 0.037(6) 0.044(8) 0.026(10) 0.000(6) -0.002(7) -0.004(5)
C37B 0.045(6) 0.044(8) 0.043(10) -0.002(6) 0.017(8) -0.004(5)
C33B 0.051(7) 0.052(9) 0.036(11) -0.011(7) -0.003(8) -0.006(6)
C39B 0.063(8) 0.056(10) 0.052(12) 0.016(8) 0.001(9) -0.029(6)
C35B 0.057(8) 0.061(11) 0.039(12) 0.016(8) -0.001(9) 0.014(6)
C36D 0.073(8) 0.037(9) 0.042(11) -0.004(7) 0.002(9) 0.000(6)
C38B 0.053(7) 0.049(8) 0.033(10) 0.005(6) 0.003(8) 0.008(6)
C32B 0.057(8) 0.054(10) 0.050(12) -0.009(8) 0.011(9) 0.001(6)
N41A 0.045(5) 0.054(7) 0.036(8) 0.009(6) 0.010(6) -0.005(5)
C42A 0.053(7) 0.082(12) 0.040(12) 0.020(8) -0.007(8) -0.036(7)
C41A 0.049(7) 0.049(9) 0.037(11) -0.005(7) 0.003(8) -0.004(5)
O22A 0.15(4) 0.20(5) 0.44(10) -0.07(6) 0.21(6) -0.01(3)
O22B 0.07(2) 0.21(4) 0.04(2) 0.00(2) 0.021(17) 0.07(2)
O21A 0.14(3) 0.23(6) 0.18(5) -0.10(4) 0.03(4) 0.05(3)

loop_
_atom_type_symbol
_atom_type_description
_atom_type_scat_dispersion_real
_atom_type_scat_dispersion_imag
_atom_type_scat_source
C C 0.0033 0.0016 'International Tables Vol C Tables 4.2.6.8 and 6.1.1.4'
H H 0.0000 0.0000 'International Tables Vol C Tables 4.2.6.8 and 6.1.1.4'
N N 0.0061 0.0033 'International Tables Vol C Tables 4.2.6.8 and 6.1.1.4'
O O 0.0106 0.0060 'International Tables Vol C Tables 4.2.6.8 and 6.1.1.4'
Co Co 0.3494 0.9721 'International Tables Vol C Tables 4.2.6.8 and 6.1.1.4'

loop_
_geom_angle_atom_site_label_1
_geom_angle_atom_site_label_2
_geom_angle_atom_site_label_3
_geom_angle
_geom_angle_site_symmetry_1
_geom_angle_site_symmetry_3
_geom_angle_publ_flag
O15A Co1A O2AA 118.3(3) . 7_556 ?
O15A Co1A N31B 89.0(3) . . ?
O2AA Co1A N31B 90.3(3) 7_556 . ?
O15A Co1A N41A 88.9(3) . 8_455 ?
O2AA Co1A N41A 90.1(4) 7_556 8_455 ?
N31B Co1A N41A 177.8(3) . 8_455 ?
O15A Co1A O25A 150.6(3) . . ?
O2AA Co1A O25A 90.9(3) 7_556 . ?
N31B Co1A O25A 94.6(3) . . ?
N41A Co1A O25A 87.6(3) 8_455 . ?
O15A Co1A O26A 90.8(3) . . ?
O2AA Co1A O26A 150.8(3) 7_556 . ?
N31B Co1A O26A 89.3(3) . . ?
N41A Co1A O26A 91.4(3) 8_455 . ?
O25A Co1A O26A 60.1(3) . . ?
C17A O15A Co1A 172.3(8) . . ?
C27A O26A Co1A 88.1(8) . . ?
C27A O25A Co1A 88.7(6) . . ?
C22A C23A C24A 119.7(10) . . ?
C22A C23A C27A 123.6(11) . . ?
C24A C23A C27A 116.6(13) . . ?
C11A C12A C13A 119.2(11) . . ?
O15A C17A O2AA 125.0(11) . . ?
O15A C17A C13A 117.0(9) . . ?
O2AA C17A C13A 118.1(9) . . ?
C14A C13A C12A 118.6(11) . . ?
C14A C13A C17A 121.0(10) . . ?
C12A C13A C17A 120.3(9) . . ?
C23A C22A C21A 121.6(13) . . ?
C13A C14A C15A 118.7(11) . . ?
O14A N12A O13A 124.2(15) . . ?
O14A N12A C15A 117.3(14) . . ?
O13A N12A C15A 118.5(15) . . ?
C22A C21A N23A 119.0(14) . . ?
C22A C21A C26A 121.6(15) . . ?
N23A C21A C26A 119.5(13) . . ?
C26A C25A C24A 125.5(15) . . ?
C26A C25A N22A 119.6(14) . . ?
C24A C25A N22A 114.7(18) . . ?
O25A C27A O26A 123.0(10) . . ?
O25A C27A C23A 121.4(11) . . ?
O26A C27A C23A 115.6(14) . . ?
O22A N22A O22B 72(4) . . ?
O22A N22A O21B 80(4) . . ?
O22B N22A O21B 122(3) . . ?
O22A N22A O21A 118(4) . . ?
O22B N22A O21A 59(3) . . ?
O21B N22A O21A 95(4) . . ?
O22A N22A C25A 122(3) . . ?
O22B N22A C25A 123(2) . . ?
O21B N22A C25A 114.6(19) . . ?
O21A N22A C25A 116(3) . . ?
C16A C15A C14A 124.8(11) . . ?
C16A C15A N12A 119.3(12) . . ?
C14A C15A N12A 115.9(12) . . ?
O12A N11A O11A 117(2) . . ?
O12A N11A C11A 123(2) . . ?
O11A N11A C11A 120(2) . . ?
C16A C11A C12A 122.5(11) . . ?
C16A C11A N11A 123.2(15) . . ?
C12A C11A N11A 114.3(13) . . ?
C15A C16A C11A 116.3(12) . . ?
C15A C16A C18A 122.2(13) . . ?
C11A C16A C18A 121.5(14) . . ?
C25A C24A C23A 116.2(15) . . ?
O23A N23A O24A 119(2) . . ?
O23A N23A C21A 118.4(17) . . ?
O24A N23A C21A 122.4(19) . . ?
N11A O11A O12A 31.1(12) . . ?
N11A O12A O11A 32.4(13) . . ?
C25A C26A C21A 115.1(12) . . ?
C25A C26A C28A 122.7(18) . . ?
C21A C26A C28A 122.0(18) . . ?
C17A O2AA Co1A 115.3(7) . 7_556 ?
C36D N31B C32B 117.2(12) . . ?
C36D N31B Co1A 119.5(9) . . ?
C32B N31B Co1A 123.2(9) . . ?
C35B C36C C33B 116.8(13) . . ?
C35B C36C C37B 120.9(11) . . ?
C33B C36C C37B 122.3(11) . . ?
C39B C37B C38B 116.0(13) . . ?
C39B C37B C36C 122.5(11) . . ?
C38B C37B C36C 121.5(11) . . ?
C32B C33B C36C 119.9(13) . . ?
C42A C39B C37B 120.5(12) . . ?
C36D C35B C36C 120.2(13) . . ?
N31B C36D C35B 123.4(13) . . ?
C41A C38B C37B 117.7(12) . . ?
N31B C32B C33B 122.5(13) . . ?
C41A N41A C42A 116.1(12) . . ?
C41A N41A Co1A 123.3(9) . 8_556 ?
C42A N41A Co1A 120.6(9) . 8_556 ?
N41A C42A C39B 125.0(12) . . ?
N41A C41A C38B 124.8(12) . . ?
N22A O22A O22B 56(3) . . ?
N22A O22A O21B 53(2) . . ?
O22B O22A O21B 95(3) . . ?
N22A O22B O21A 66(3) . . ?
N22A O22B O22A 51(3) . . ?
O21A O22B O22A 107(5) . . ?
O22B O21A N22A 54(3) . . ?
N22A O21B O22A 47(3) . . ?

loop_
_geom_bond_atom_site_label_1
_geom_bond_atom_site_label_2
_geom_bond_distance
_geom_bond_site_symmetry_2
_geom_bond_publ_flag
Co1A O15A 2.040(8) . ?
Co1A O2AA 2.075(8) 7_556 ?
Co1A N31B 2.159(11) . ?
Co1A N41A 2.163(11) 8_455 ?
Co1A O25A 2.219(7) . ?
Co1A O26A 2.223(8) . ?
O15A C17A 1.241(14) . ?
O26A C27A 1.274(15) . ?
O25A C27A 1.258(17) . ?
C23A C22A 1.355(19) . ?
C23A C24A 1.460(18) . ?
C23A C27A 1.528(15) . ?
C12A C11A 1.409(19) . ?
C12A C13A 1.427(17) . ?
C17A O2AA 1.274(11) . ?
C17A C13A 1.498(17) . ?
C13A C14A 1.399(14) . ?
C22A C21A 1.398(16) . ?
C14A C15A 1.401(18) . ?
N12A O14A 1.224(18) . ?
N12A O13A 1.249(19) . ?
N12A C15A 1.478(16) . ?
C21A N23A 1.41(2) . ?
C21A C26A 1.44(2) . ?
C25A C26A 1.38(3) . ?
C25A C24A 1.416(19) . ?
C25A N22A 1.45(2) . ?
N22A O22A 1.09(4) . ?
N22A O22B 1.16(3) . ?
N22A O21B 1.20(3) . ?
N22A O21A 1.30(5) . ?
C15A C16A 1.37(2) . ?
N11A O12A 1.05(2) . ?
N11A O11A 1.09(2) . ?
N11A C11A 1.46(2) . ?
C11A C16A 1.393(17) . ?
C16A C18A 1.52(2) . ?
N23A O23A 1.194(18) . ?
N23A O24A 1.20(2) . ?
O11A O12A 1.82(3) . ?
C26A C28A 1.533(18) . ?
O2AA Co1A 2.075(8) 7_556 ?
N31B C36D 1.344(16) . ?
N31B C32B 1.350(16) . ?
C36C C35B 1.393(18) . ?
C36C C33B 1.396(17) . ?
C36C C37B 1.472(19) . ?
C37B C39B 1.392(18) . ?
C37B C38B 1.400(16) . ?
C33B C32B 1.378(17) . ?
C39B C42A 1.323(17) . ?
C35B C36D 1.358(18) . ?
C38B C41A 1.384(17) . ?
N41A C41A 1.309(15) . ?
N41A C42A 1.317(16) . ?
N41A Co1A 2.163(11) 8_556 ?
O22A O22B 1.33(7) . ?
O22A O21B 1.48(6) . ?
O22B O21A 1.23(7) . ?
